data_4080608
loop_
_publ_author_name
'Turbervill, Robert S. P.'
'Jupp, Andrew R.'
'McCullough, Phillip S. B.'
'Erg\"o\,cmen, Doruk'
'Goicoechea, Jose M.'

_publ_contact_author
;
 Dr. J. M. Goicoechea           
 Chemistry Research Laboratory
 University of Oxford
 Mansfield Road
 Oxford
 OX1 3TA
 UK
;
_publ_section_title
;
 Synthesis and Characterization of Free and Coordinated
 1,2,3-Tripnictolide Anions
;
_journal_issue 7
_journal_name_full Organometallics
_journal_page_first 2234
_journal_paper_doi 10.1021/om4001296
_journal_volume 32
_journal_year 2013
_chemical_formula_moiety 'C33 H42 K Mo O10 P3'
_chemical_formula_sum 'C33 H42 K Mo O10 P3'
_chemical_formula_weight 826.62
_chemical_name_systematic
;
 [K(18-crown-6)(THF)][Mo(P3C2Ph2)(CO)3]
;
_space_group_IT_number 2
_symmetry_cell_setting triclinic
_symmetry_space_group_name_Hall '-P 1'
_symmetry_space_group_name_H-M 'P -1'
_atom_sites_solution_hydrogens geom
_atom_sites_solution_primary direct
_atom_sites_solution_secondary difmap
_audit_creation_method SHELXL-97
_cell_angle_alpha 78.429(3)
_cell_angle_beta 79.284(3)
_cell_angle_gamma 73.683(3)
_cell_formula_units_Z 2
_cell_length_a 10.3755(4)
_cell_length_b 10.8188(4)
_cell_length_c 17.8646(6)
_cell_measurement_reflns_used 9389
_cell_measurement_temperature 150(2)
_cell_measurement_theta_max 76.2385
_cell_measurement_theta_min 4.3082
_cell_volume 1867.43(12)
_computing_cell_refinement
;
CrysAlisPro, Agilent Technologies,
Version 1.171.35.21 (release 20-01-2012 CrysAlis171 .NET)
(compiled Jan 23 2012,18:06:46)
;
_computing_data_collection
;
CrysAlisPro, Agilent Technologies,
Version 1.171.35.21 (release 20-01-2012 CrysAlis171 .NET)
(compiled Jan 23 2012,18:06:46)
;
_computing_data_reduction
;
CrysAlisPro, Agilent Technologies,
Version 1.171.35.21 (release 20-01-2012 CrysAlis171 .NET)
(compiled Jan 23 2012,18:06:46)
;
_computing_molecular_graphics 'WinGX (Farrugia, 2005)'
_computing_publication_material 'XCIF (Sheldrick, 2001)'
_computing_structure_refinement 'SHELXL-97 (Sheldrick, 1997)'
_computing_structure_solution 'SHELXS-97 (Sheldrick, 1990)'
_diffrn_ambient_temperature 150(2)
_diffrn_detector_area_resol_mean 10.5035
_diffrn_measured_fraction_theta_full 0.984
_diffrn_measured_fraction_theta_max 0.984
_diffrn_measurement_device_type 'SuperNova, Dual, Cu at zero, Atlas'
_diffrn_measurement_method '/w scans'
_diffrn_radiation_monochromator mirror
_diffrn_radiation_source 'SuperNova (Cu) X-ray Source'
_diffrn_radiation_type CuK\a
_diffrn_radiation_wavelength 1.54178
_diffrn_reflns_av_R_equivalents 0.0195
_diffrn_reflns_av_sigmaI/netI 0.0253
_diffrn_reflns_limit_h_max 12
_diffrn_reflns_limit_h_min -10
_diffrn_reflns_limit_k_max 13
_diffrn_reflns_limit_k_min -12
_diffrn_reflns_limit_l_max 22
_diffrn_reflns_limit_l_min -20
_diffrn_reflns_number 16986
_diffrn_reflns_theta_full 76.42
_diffrn_reflns_theta_max 76.42
_diffrn_reflns_theta_min 4.31
_exptl_absorpt_coefficient_mu 5.534
_exptl_absorpt_correction_T_max 0.7324
_exptl_absorpt_correction_T_min 0.5564
_exptl_absorpt_correction_type multi-scan
_exptl_absorpt_process_details
;
CrysAlisPro, Agilent Technologies,
Version 1.171.35.21 (release 20-01-2012 CrysAlis171 .NET)
(compiled Jan 23 2012,18:06:46)
Empirical absorption correction using spherical harmonics,
 implemented in SCALE3 ABSPACK scaling algorithm.
;
_exptl_crystal_colour yellow
_exptl_crystal_density_diffrn 1.470
_exptl_crystal_density_method 'not measured'
_exptl_crystal_description block
_exptl_crystal_F_000 852
_exptl_crystal_size_max 0.12
_exptl_crystal_size_mid 0.06
_exptl_crystal_size_min 0.06
_refine_diff_density_max 0.254
_refine_diff_density_min -0.589
_refine_diff_density_rms 0.050
_refine_ls_extinction_method none
_refine_ls_goodness_of_fit_ref 1.012
_refine_ls_hydrogen_treatment constr
_refine_ls_matrix_type full
_refine_ls_number_parameters 470
_refine_ls_number_reflns 7718
_refine_ls_number_restraints 0
_refine_ls_restrained_S_all 1.012
_refine_ls_R_factor_all 0.0257
_refine_ls_R_factor_gt 0.0236
_refine_ls_shift/su_max 0.001
_refine_ls_shift/su_mean 0.000
_refine_ls_structure_factor_coef Fsqd
_refine_ls_weighting_details 'calc w=1/[\s^2^(Fo^2^)+(0.0348P)^2^+0.3581P] where P=(Fo^2^+2Fc^2^)/3'
_refine_ls_weighting_scheme calc
_refine_ls_wR_factor_gt 0.0591
_refine_ls_wR_factor_ref 0.0609
_reflns_number_gt 7243
_reflns_number_total 7718
_reflns_threshold_expression >2\s(I)
_cod_data_source_file om4001296_si_002.cif
_cod_data_source_block 9
_cod_database_code 4080608

loop_
_symmetry_equiv_pos_as_xyz
'x, y, z'
'-x, -y, -z'

loop_
_atom_site_label
_atom_site_type_symbol
_atom_site_fract_x
_atom_site_fract_y
_atom_site_fract_z
_atom_site_U_iso_or_equiv
_atom_site_adp_type
_atom_site_occupancy
_atom_site_symmetry_multiplicity
_atom_site_calc_flag
_atom_site_refinement_flags
_atom_site_disorder_assembly
_atom_site_disorder_group
Mo1 Mo -0.208824(11) 0.660885(11) 0.288206(7) 0.02607(4) Uani 1 1 d . . .
P1 P -0.15045(4) 0.53694(4) 0.42269(3) 0.03470(9) Uani 1 1 d . . .
P2 P -0.35986(5) 0.56206(5) 0.41349(3) 0.04075(10) Uani 1 1 d . . .
P3 P -0.41416(4) 0.76902(5) 0.37972(3) 0.03530(9) Uani 1 1 d . . .
C1 C -0.25861(15) 0.80526(16) 0.38250(8) 0.0277(3) Uani 1 1 d . . .
C2 C -0.14277(15) 0.70321(15) 0.39981(8) 0.0274(3) Uani 1 1 d . . .
C3 C -0.25775(15) 0.94602(15) 0.36864(9) 0.0277(3) Uani 1 1 d . . .
C4 C -0.35871(16) 1.03236(18) 0.41032(10) 0.0345(3) Uani 1 1 d . . .
H4 H -0.4279 1.0010 0.4450 0.041 Uiso 1 1 calc R . .
C5 C -0.35925(18) 1.16296(18) 0.40170(11) 0.0389(4) Uani 1 1 d . . .
H5 H -0.4279 1.2198 0.4309 0.047 Uiso 1 1 calc R . .
C6 C -0.26018(18) 1.21055(17) 0.35077(11) 0.0378(4) Uani 1 1 d . . .
H6 H -0.2611 1.3001 0.3445 0.045 Uiso 1 1 calc R . .
C7 C -0.15929(18) 1.12662(17) 0.30884(10) 0.0344(3) Uani 1 1 d . . .
H7 H -0.0907 1.1587 0.2739 0.041 Uiso 1 1 calc R . .
C8 C -0.15847(16) 0.99546(15) 0.31793(9) 0.0295(3) Uani 1 1 d . . .
H8 H -0.0890 0.9388 0.2890 0.035 Uiso 1 1 calc R . .
C9 C -0.01468(15) 0.72875(14) 0.41270(9) 0.0267(3) Uani 1 1 d . . .
C10 C -0.02208(16) 0.80721(16) 0.46739(9) 0.0300(3) Uani 1 1 d . . .
H10 H -0.1082 0.8493 0.4918 0.036 Uiso 1 1 calc R . .
C11 C 0.09438(17) 0.82465(16) 0.48670(9) 0.0325(3) Uani 1 1 d . . .
H11 H 0.0878 0.8784 0.5240 0.039 Uiso 1 1 calc R . .
C12 C 0.22052(16) 0.76338(17) 0.45134(10) 0.0333(3) Uani 1 1 d . . .
H12 H 0.3007 0.7740 0.4649 0.040 Uiso 1 1 calc R . .
C13 C 0.22904(16) 0.68679(16) 0.39631(10) 0.0340(3) Uani 1 1 d . . .
H13 H 0.3155 0.6457 0.3717 0.041 Uiso 1 1 calc R . .
C14 C 0.11226(16) 0.66911(15) 0.37645(9) 0.0299(3) Uani 1 1 d . . .
H14 H 0.1192 0.6167 0.3384 0.036 Uiso 1 1 calc R . .
C15 C -0.33656(16) 0.71740(17) 0.21265(10) 0.0344(3) Uani 1 1 d . . .
C16 C -0.08404(16) 0.74155(16) 0.21238(9) 0.0299(3) Uani 1 1 d . . .
C17 C -0.11734(19) 0.50269(17) 0.24288(11) 0.0391(4) Uani 1 1 d . . .
O1 O -0.41576(14) 0.75485(17) 0.17003(9) 0.0512(3) Uani 1 1 d . . .
O2 O -0.00944(13) 0.78731(14) 0.16508(8) 0.0412(3) Uani 1 1 d . . .
O3 O -0.05938(17) 0.41050(14) 0.21522(10) 0.0566(4) Uani 1 1 d . A .
O4 O 0.4960(14) 0.1984(11) 0.1132(8) 0.0506(19) Uani 0.43(3) 1 d P A 1
O4A O 0.4813(11) 0.1673(14) 0.1307(7) 0.063(2) Uani 0.57(3) 1 d P A 2
C18 C 0.5195(2) 0.1007(3) 0.06660(15) 0.0580(6) Uani 1 1 d . . .
H18A H 0.4859 0.1380 0.0164 0.070 Uiso 1 1 calc R A 1
H18B H 0.4745 0.0310 0.0927 0.070 Uiso 1 1 calc R A 1
C19 C 0.6758(14) 0.0474(12) 0.0555(10) 0.045(3) Uani 0.43(3) 1 d P A 1
H19A H 0.7022 -0.0484 0.0576 0.054 Uiso 0.43(3) 1 calc PR A 1
H19B H 0.7175 0.0885 0.0058 0.054 Uiso 0.43(3) 1 calc PR A 1
C20 C 0.7151(15) 0.0845(18) 0.1210(11) 0.049(3) Uani 0.43(3) 1 d P A 1
H20A H 0.7847 0.1344 0.1022 0.059 Uiso 0.43(3) 1 calc PR A 1
H20B H 0.7545 0.0053 0.1562 0.059 Uiso 0.43(3) 1 calc PR A 1
C21 C 0.5947(9) 0.1652(16) 0.1629(6) 0.052(2) Uani 0.43(3) 1 d P A 1
H21A H 0.5645 0.1151 0.2127 0.063 Uiso 0.43(3) 1 calc PR A 1
H21B H 0.6144 0.2442 0.1730 0.063 Uiso 0.43(3) 1 calc PR A 1
C19A C 0.6629(15) 0.0450(14) 0.0595(8) 0.070(4) Uani 0.57(3) 1 d P A 2
H19C H 0.7095 0.0902 0.0132 0.084 Uiso 0.57(3) 1 calc PR A 2
H19D H 0.6843 -0.0488 0.0555 0.084 Uiso 0.57(3) 1 calc PR A 2
C20A C 0.7072(15) 0.0633(17) 0.1331(10) 0.073(4) Uani 0.57(3) 1 d P A 2
H20C H 0.7612 -0.0201 0.1585 0.087 Uiso 0.57(3) 1 calc PR A 2
H20D H 0.7617 0.1284 0.1214 0.087 Uiso 0.57(3) 1 calc PR A 2
C21A C 0.5846(7) 0.1076(14) 0.1799(5) 0.057(2) Uani 0.57(3) 1 d P A 2
H21C H 0.5938 0.1718 0.2097 0.068 Uiso 0.57(3) 1 calc PR A 2
H21D H 0.5599 0.0336 0.2167 0.068 Uiso 0.57(3) 1 calc PR A 2
K101 K 0.23164(3) 0.32020(3) 0.166187(19) 0.03020(7) Uani 1 1 d . . .
O101 O 0.15582(12) 0.18284(13) 0.06905(7) 0.0374(3) Uani 1 1 d . A .
O102 O 0.18586(13) 0.44128(13) 0.01598(7) 0.0402(3) Uani 1 1 d . A .
O103 O 0.34421(13) 0.52891(12) 0.09597(7) 0.0378(3) Uani 1 1 d . A .
O104 O 0.31969(12) 0.45328(11) 0.25823(7) 0.0336(2) Uani 1 1 d . A .
O105 O 0.29227(13) 0.19564(11) 0.31134(7) 0.0347(2) Uani 1 1 d . A .
O106 O 0.17426(13) 0.08139(12) 0.22416(7) 0.0384(3) Uani 1 1 d . A .
C101 C 0.0767(2) 0.2738(2) 0.01586(13) 0.0487(5) Uani 1 1 d . . .
H10A H -0.0053 0.3261 0.0439 0.058 Uiso 1 1 calc R A .
H10B H 0.0477 0.2274 -0.0179 0.058 Uiso 1 1 calc R . .
C102 C 0.1602(2) 0.3608(2) -0.03154(11) 0.0508(5) Uani 1 1 d . A .
H10C H 0.2472 0.3075 -0.0545 0.061 Uiso 1 1 calc R . .
H10D H 0.1117 0.4164 -0.0740 0.061 Uiso 1 1 calc R . .
C103 C 0.2858(2) 0.5072(2) -0.02235(11) 0.0494(5) Uani 1 1 d . . .
H10E H 0.2606 0.5552 -0.0730 0.059 Uiso 1 1 calc R A .
H10F H 0.3743 0.4434 -0.0313 0.059 Uiso 1 1 calc R . .
C104 C 0.2967(2) 0.6006(2) 0.02621(12) 0.0478(5) Uani 1 1 d . A .
H10G H 0.3604 0.6527 -0.0020 0.057 Uiso 1 1 calc R . .
H10H H 0.2069 0.6611 0.0379 0.057 Uiso 1 1 calc R . .
C105 C 0.3480(2) 0.61216(18) 0.14768(12) 0.0420(4) Uani 1 1 d . . .
H10I H 0.2550 0.6629 0.1642 0.050 Uiso 1 1 calc R A .
H10J H 0.4028 0.6741 0.1217 0.050 Uiso 1 1 calc R . .
C106 C 0.40942(19) 0.52944(19) 0.21637(11) 0.0400(4) Uani 1 1 d . A .
H10K H 0.4981 0.4716 0.1994 0.048 Uiso 1 1 calc R . .
H10L H 0.4242 0.5855 0.2498 0.048 Uiso 1 1 calc R . .
C107 C 0.37268(19) 0.37271(17) 0.32475(10) 0.0369(3) Uani 1 1 d . . .
H10M H 0.3780 0.4278 0.3616 0.044 Uiso 1 1 calc R A .
H10N H 0.4653 0.3198 0.3096 0.044 Uiso 1 1 calc R . .
C108 C 0.28191(19) 0.28457(17) 0.36233(10) 0.0367(3) Uani 1 1 d . A .
H10O H 0.3105 0.2365 0.4123 0.044 Uiso 1 1 calc R . .
H10P H 0.1870 0.3364 0.3720 0.044 Uiso 1 1 calc R . .
C109 C 0.2241(2) 0.0964(2) 0.34529(11) 0.0470(4) Uani 1 1 d . . .
H10Q H 0.1266 0.1360 0.3602 0.056 Uiso 1 1 calc R A .
H10R H 0.2629 0.0462 0.3922 0.056 Uiso 1 1 calc R . .
C110 C 0.2412(3) 0.00804(19) 0.28746(12) 0.0499(5) Uani 1 1 d . A .
H11A H 0.3388 -0.0268 0.2698 0.060 Uiso 1 1 calc R . .
H11B H 0.2015 -0.0663 0.3111 0.060 Uiso 1 1 calc R . .
C111 C 0.1733(2) 0.00212(19) 0.16994(11) 0.0419(4) Uani 1 1 d . . .
H11C H 0.1339 -0.0715 0.1959 0.050 Uiso 1 1 calc R A .
H11D H 0.2668 -0.0338 0.1457 0.050 Uiso 1 1 calc R . .
C112 C 0.0894(2) 0.0861(2) 0.11026(12) 0.0459(4) Uani 1 1 d . A .
H11E H 0.0781 0.0323 0.0744 0.055 Uiso 1 1 calc R . .
H11F H -0.0015 0.1281 0.1353 0.055 Uiso 1 1 calc R . .

loop_
_atom_site_aniso_label
_atom_site_aniso_U_11
_atom_site_aniso_U_22
_atom_site_aniso_U_33
_atom_site_aniso_U_23
_atom_site_aniso_U_13
_atom_site_aniso_U_12
Mo1 0.02313(6) 0.03006(7) 0.02566(7) -0.00382(4) -0.00129(4) -0.00950(4)
P1 0.0375(2) 0.03371(19) 0.0327(2) 0.00375(15) -0.00539(16) -0.01460(16)
P2 0.0372(2) 0.0490(2) 0.0394(2) -0.00116(18) 0.00148(17) -0.02471(19)
P3 0.02225(17) 0.0494(2) 0.0345(2) -0.00817(17) 0.00195(15) -0.01225(16)
C1 0.0239(7) 0.0381(8) 0.0205(6) -0.0058(5) 0.0016(5) -0.0090(6)
C2 0.0271(7) 0.0330(7) 0.0216(7) -0.0017(5) -0.0011(5) -0.0099(6)
C3 0.0230(6) 0.0346(7) 0.0235(7) -0.0056(5) -0.0039(5) -0.0029(6)
C4 0.0263(7) 0.0444(9) 0.0285(8) -0.0100(6) -0.0007(6) -0.0009(6)
C5 0.0341(8) 0.0433(9) 0.0356(9) -0.0164(7) -0.0081(7) 0.0055(7)
C6 0.0407(9) 0.0332(8) 0.0398(9) -0.0097(7) -0.0150(7) -0.0010(7)
C7 0.0373(8) 0.0355(8) 0.0316(8) -0.0070(6) -0.0054(6) -0.0095(6)
C8 0.0288(7) 0.0322(7) 0.0268(7) -0.0080(6) -0.0011(6) -0.0060(6)
C9 0.0256(7) 0.0289(6) 0.0234(7) 0.0009(5) -0.0036(5) -0.0066(5)
C10 0.0275(7) 0.0368(7) 0.0231(7) -0.0039(6) -0.0032(5) -0.0047(6)
C11 0.0348(8) 0.0364(8) 0.0272(7) -0.0052(6) -0.0062(6) -0.0091(6)
C12 0.0284(7) 0.0394(8) 0.0328(8) -0.0010(6) -0.0062(6) -0.0117(6)
C13 0.0247(7) 0.0374(8) 0.0372(8) -0.0059(6) -0.0006(6) -0.0057(6)
C14 0.0283(7) 0.0305(7) 0.0301(7) -0.0055(6) -0.0019(6) -0.0067(6)
C15 0.0286(7) 0.0432(8) 0.0341(8) -0.0108(7) -0.0012(6) -0.0122(6)
C16 0.0289(7) 0.0359(7) 0.0284(7) -0.0093(6) -0.0040(6) -0.0109(6)
C17 0.0396(9) 0.0350(8) 0.0376(9) -0.0003(7) 0.0008(7) -0.0090(7)
O1 0.0371(7) 0.0760(10) 0.0434(8) -0.0120(7) -0.0139(6) -0.0120(6)
O2 0.0402(7) 0.0517(7) 0.0356(6) -0.0075(5) 0.0054(5) -0.0241(6)
O3 0.0640(9) 0.0366(7) 0.0562(9) -0.0112(6) 0.0114(7) -0.0017(6)
O4 0.035(3) 0.046(3) 0.067(5) -0.017(3) 0.000(3) -0.001(2)
O4A 0.036(3) 0.088(6) 0.063(4) -0.043(4) -0.013(3) 0.012(3)
C18 0.0494(12) 0.0721(14) 0.0613(14) -0.0268(12) -0.0107(10) -0.0165(11)
C19 0.028(4) 0.029(4) 0.067(7) -0.010(4) 0.018(4) -0.004(3)
C20 0.023(4) 0.054(5) 0.062(5) 0.007(4) -0.005(3) -0.007(3)
C21 0.056(3) 0.062(6) 0.041(4) -0.019(4) -0.005(3) -0.011(4)
C19A 0.081(9) 0.063(6) 0.066(6) -0.039(5) 0.001(5) -0.005(5)
C20A 0.065(7) 0.063(6) 0.091(9) -0.027(6) -0.039(6) 0.012(4)
C21A 0.048(3) 0.071(5) 0.050(3) -0.024(3) -0.013(2) 0.004(3)
K101 0.03044(15) 0.03386(15) 0.02669(15) -0.00468(12) -0.00546(12) -0.00782(12)
O101 0.0313(6) 0.0488(7) 0.0351(6) -0.0124(5) -0.0071(5) -0.0095(5)
O102 0.0404(6) 0.0497(7) 0.0276(6) -0.0065(5) -0.0068(5) -0.0053(5)
O103 0.0380(6) 0.0378(6) 0.0353(6) 0.0030(5) -0.0085(5) -0.0099(5)
O104 0.0334(6) 0.0338(5) 0.0336(6) -0.0040(4) -0.0033(4) -0.0103(5)
O105 0.0455(6) 0.0345(6) 0.0258(5) -0.0043(4) -0.0032(5) -0.0142(5)
O106 0.0461(7) 0.0399(6) 0.0343(6) -0.0091(5) -0.0030(5) -0.0183(5)
C101 0.0466(10) 0.0568(11) 0.0475(11) -0.0205(9) -0.0229(9) -0.0016(9)
C102 0.0662(13) 0.0537(11) 0.0289(9) -0.0118(8) -0.0184(9) 0.0021(9)
C103 0.0432(10) 0.0672(13) 0.0293(9) 0.0045(8) -0.0047(7) -0.0091(9)
C104 0.0443(10) 0.0502(10) 0.0434(10) 0.0145(8) -0.0123(8) -0.0142(8)
C105 0.0441(9) 0.0345(8) 0.0458(10) -0.0026(7) -0.0011(8) -0.0134(7)
C106 0.0417(9) 0.0448(9) 0.0385(9) -0.0083(7) -0.0013(7) -0.0205(8)
C107 0.0425(9) 0.0387(8) 0.0327(8) -0.0072(7) -0.0094(7) -0.0117(7)
C108 0.0449(9) 0.0390(8) 0.0267(8) -0.0064(6) -0.0046(7) -0.0109(7)
C109 0.0705(13) 0.0470(10) 0.0298(9) 0.0019(7) -0.0066(8) -0.0307(10)
C110 0.0786(15) 0.0356(9) 0.0410(10) 0.0023(7) -0.0144(10) -0.0255(9)
C111 0.0488(10) 0.0467(9) 0.0396(9) -0.0153(8) 0.0040(8) -0.0276(8)
C112 0.0387(9) 0.0682(12) 0.0425(10) -0.0223(9) 0.0009(7) -0.0273(9)

loop_
_atom_type_symbol
_atom_type_description
_atom_type_scat_dispersion_real
_atom_type_scat_dispersion_imag
_atom_type_scat_source
C C 0.0181 0.0091 'International Tables Vol C Tables 4.2.6.8 and 6.1.1.4'
O O 0.0492 0.0322 'International Tables Vol C Tables 4.2.6.8 and 6.1.1.4'
P P 0.2955 0.4335 'International Tables Vol C Tables 4.2.6.8 and 6.1.1.4'
K K 0.3868 1.0657 'International Tables Vol C Tables 4.2.6.8 and 6.1.1.4'
Mo Mo -0.0483 2.7339 'International Tables Vol C Tables 4.2.6.8 and 6.1.1.4'
H H 0.0000 0.0000 'International Tables Vol C Tables 4.2.6.8 and 6.1.1.4'

loop_
_geom_angle_atom_site_label_1
_geom_angle_atom_site_label_2
_geom_angle_atom_site_label_3
_geom_angle
C16 Mo1 C15 87.74(7)
C16 Mo1 C17 85.01(7)
C15 Mo1 C17 91.28(8)
C16 Mo1 C2 96.77(6)
C15 Mo1 C2 146.87(6)
C17 Mo1 C2 121.77(7)
C16 Mo1 C1 99.07(6)
C15 Mo1 C1 112.48(6)
C17 Mo1 C1 155.94(7)
C2 Mo1 C1 34.38(5)
C16 Mo1 P3 128.91(5)
C15 Mo1 P3 83.79(5)
C17 Mo1 P3 145.24(5)
C2 Mo1 P3 67.85(4)
C1 Mo1 P3 41.51(4)
C16 Mo1 P1 123.29(5)
C15 Mo1 P1 148.92(5)
C17 Mo1 P1 89.98(6)
C2 Mo1 P1 41.71(4)
C1 Mo1 P1 67.86(4)
P3 Mo1 P1 77.685(15)
C16 Mo1 P2 168.94(5)
C15 Mo1 P2 101.61(5)
C17 Mo1 P2 100.51(5)
C2 Mo1 P2 72.17(4)
C1 Mo1 P2 72.01(4)
P3 Mo1 P2 47.717(16)
P1 Mo1 P2 47.781(14)
C2 P1 P2 99.44(5)
C2 P1 Mo1 62.96(5)
P2 P1 Mo1 68.673(18)
P3 P2 P1 98.48(2)
P3 P2 Mo1 63.199(16)
P1 P2 Mo1 63.546(16)
C1 P3 P2 100.32(6)
C1 P3 Mo1 64.23(5)
P2 P3 Mo1 69.084(18)
C2 C1 C3 122.52(13)
C2 C1 P3 120.29(12)
C3 C1 P3 117.16(11)
C2 C1 Mo1 71.86(9)
C3 C1 Mo1 127.63(10)
P3 C1 Mo1 74.26(5)
C1 C2 C9 122.40(13)
C1 C2 P1 121.38(11)
C9 C2 P1 115.49(11)
C1 C2 Mo1 73.75(9)
C9 C2 Mo1 131.60(10)
P1 C2 Mo1 75.33(5)
C8 C3 C4 117.88(15)
C8 C3 C1 123.16(13)
C4 C3 C1 118.92(14)
C5 C4 C3 121.10(16)
C5 C4 H4 119.5
C3 C4 H4 119.5
C6 C5 C4 120.24(15)
C6 C5 H5 119.9
C4 C5 H5 119.9
C5 C6 C7 119.57(16)
C5 C6 H6 120.2
C7 C6 H6 120.2
C6 C7 C8 120.09(16)
C6 C7 H7 120.0
C8 C7 H7 120.0
C3 C8 C7 121.12(15)
C3 C8 H8 119.4
C7 C8 H8 119.4
C14 C9 C10 118.94(14)
C14 C9 C2 122.29(14)
C10 C9 C2 118.58(13)
C11 C10 C9 121.05(15)
C11 C10 H10 119.5
C9 C10 H10 119.5
C10 C11 C12 119.76(15)
C10 C11 H11 120.1
C12 C11 H11 120.1
C13 C12 C11 119.70(15)
C13 C12 H12 120.2
C11 C12 H12 120.2
C12 C13 C14 120.84(15)
C12 C13 H13 119.6
C14 C13 H13 119.6
C9 C14 C13 119.70(15)
C9 C14 H14 120.1
C13 C14 H14 120.1
O1 C15 Mo1 176.91(16)
O2 C16 Mo1 177.64(13)
O3 C17 Mo1 177.76(17)
C17 O3 K101 128.37(15)
C21 O4 C18 110.2(10)
C21 O4 K101 119.2(9)
C18 O4 K101 119.0(7)
C18 O4A C21A 105.6(7)
C18 O4A K101 123.7(5)
C21A O4A K101 128.4(6)
O4A C18 C19A 108.2(7)
O4 C18 C19A 104.7(8)
O4A C18 C19 108.5(8)
O4 C18 C19 103.9(8)
O4A C18 H18A 122.9
O4 C18 H18A 111.0
C19A C18 H18A 113.4
C19 C18 H18A 111.0
O4A C18 H18B 93.0
O4 C18 H18B 111.0
C19A C18 H18B 107.8
C19 C18 H18B 111.0
H18A C18 H18B 109.0
C20 C19 C18 102.8(11)
C20 C19 H19A 111.2
C18 C19 H19A 111.2
C20 C19 H19B 111.2
C18 C19 H19B 111.2
H19A C19 H19B 109.1
C19 C20 C21 109.5(12)
C19 C20 H20A 109.8
C21 C20 H20A 109.8
C19 C20 H20B 109.8
C21 C20 H20B 109.8
H20A C20 H20B 108.2
O4 C21 C20 104.3(11)
O4 C21 H21A 110.9
C20 C21 H21A 110.9
O4 C21 H21B 110.9
C20 C21 H21B 110.9
H21A C21 H21B 108.9
C18 C19A C20A 105.6(10)
C18 C19A H19C 110.6
C20A C19A H19C 110.6
C18 C19A H19D 110.6
C20A C19A H19D 110.6
H19C C19A H19D 108.7
C21A C20A C19A 103.9(11)
C21A C20A H20C 111.0
C19A C20A H20C 111.0
C21A C20A H20D 111.0
C19A C20A H20D 111.0
H20C C20A H20D 109.0
C20A C21A O4A 108.2(9)
C20A C21A H21C 110.1
O4A C21A H21C 110.1
C20A C21A H21D 110.1
O4A C21A H21D 110.1
H21C C21A H21D 108.4
O4A K101 O4 9.3(4)
O4A K101 O106 82.1(4)
O4 K101 O106 91.0(2)
O4A K101 O105 79.0(3)
O4 K101 O105 85.8(3)
O106 K101 O105 60.52(4)
O4A K101 O103 85.6(4)
O4 K101 O103 76.7(2)
O106 K101 O103 167.66(4)
O105 K101 O103 118.30(4)
O4A K101 O102 97.9(3)
O4 K101 O102 91.0(3)
O106 K101 O102 120.06(4)
O105 K101 O102 176.74(4)
O103 K101 O102 60.36(4)
O4A K101 O104 93.6(2)
O4 K101 O104 91.5(3)
O106 K101 O104 121.23(4)
O105 K101 O104 61.16(3)
O103 K101 O104 60.75(4)
O102 K101 O104 118.59(4)
O4A K101 O101 83.8(2)
O4 K101 O101 85.7(3)
O106 K101 O101 59.69(4)
O105 K101 O101 119.32(4)
O103 K101 O101 117.70(4)
O102 K101 O101 60.76(4)
O104 K101 O101 177.15(4)
O4A K101 O3 162.8(4)
O4 K101 O3 170.0(3)
O106 K101 O3 80.90(4)
O105 K101 O3 95.04(4)
O103 K101 O3 111.28(4)
O102 K101 O3 88.21(4)
O104 K101 O3 97.58(4)
O101 K101 O3 85.20(4)
C101 O101 C112 112.17(15)
C101 O101 K101 108.90(10)
C112 O101 K101 113.37(10)
C103 O102 C102 111.78(16)
C103 O102 K101 112.89(10)
C102 O102 K101 115.55(11)
C104 O103 C105 112.11(15)
C104 O103 K101 116.30(11)
C105 O103 K101 114.01(10)
C106 O104 C107 111.35(13)
C106 O104 K101 113.75(10)
C107 O104 K101 114.00(9)
C108 O105 C109 112.47(13)
C108 O105 K101 112.67(9)
C109 O105 K101 114.92(10)
C110 O106 C111 112.00(15)
C110 O106 K101 115.54(10)
C111 O106 K101 117.24(10)
O101 C101 C102 108.59(16)
O101 C101 H10A 110.0
C102 C101 H10A 110.0
O101 C101 H10B 110.0
C102 C101 H10B 110.0
H10A C101 H10B 108.4
O102 C102 C101 109.69(16)
O102 C102 H10C 109.7
C101 C102 H10C 109.7
O102 C102 H10D 109.7
C101 C102 H10D 109.7
H10C C102 H10D 108.2
O102 C103 C104 109.26(16)
O102 C103 H10E 109.8
C104 C103 H10E 109.8
O102 C103 H10F 109.8
C104 C103 H10F 109.8
H10E C103 H10F 108.3
O103 C104 C103 108.98(16)
O103 C104 H10G 109.9
C103 C104 H10G 109.9
O103 C104 H10H 109.9
C103 C104 H10H 109.9
H10G C104 H10H 108.3
O103 C105 C106 108.52(14)
O103 C105 H10I 110.0
C106 C105 H10I 110.0
O103 C105 H10J 110.0
C106 C105 H10J 110.0
H10I C105 H10J 108.4
O104 C106 C105 108.79(15)
O104 C106 H10K 109.9
C105 C106 H10K 109.9
O104 C106 H10L 109.9
C105 C106 H10L 109.9
H10K C106 H10L 108.3
O104 C107 C108 109.37(14)
O104 C107 H10M 109.8
C108 C107 H10M 109.8
O104 C107 H10N 109.8
C108 C107 H10N 109.8
H10M C107 H10N 108.2
O105 C108 C107 107.63(14)
O105 C108 H10O 110.2
C107 C108 H10O 110.2
O105 C108 H10P 110.2
C107 C108 H10P 110.2
H10O C108 H10P 108.5
O105 C109 C110 108.38(16)
O105 C109 H10Q 110.0
C110 C109 H10Q 110.0
O105 C109 H10R 110.0
C110 C109 H10R 110.0
H10Q C109 H10R 108.4
O106 C110 C109 108.11(16)
O106 C110 H11A 110.1
C109 C110 H11A 110.1
O106 C110 H11B 110.1
C109 C110 H11B 110.1
H11A C110 H11B 108.4
O106 C111 C112 107.43(16)
O106 C111 H11C 110.2
C112 C111 H11C 110.2
O106 C111 H11D 110.2
C112 C111 H11D 110.2
H11C C111 H11D 108.5
O101 C112 C111 108.71(14)
O101 C112 H11E 109.9
C111 C112 H11E 109.9
O101 C112 H11F 109.9
C111 C112 H11F 109.9
H11E C112 H11F 108.3

loop_
_geom_bond_atom_site_label_1
_geom_bond_atom_site_label_2
_geom_bond_distance
Mo1 C16 1.9445(16)
Mo1 C15 1.9573(17)
Mo1 C17 1.9604(18)
Mo1 C2 2.3885(15)
Mo1 C1 2.4131(15)
Mo1 P3 2.5792(4)
Mo1 P1 2.5942(4)
Mo1 P2 2.6992(5)
P1 C2 1.7841(15)
P1 P2 2.1459(6)
P2 P3 2.1378(7)
P3 C1 1.7760(15)
C1 C2 1.419(2)
C1 C3 1.495(2)
C2 C9 1.497(2)
C3 C8 1.391(2)
C3 C4 1.401(2)
C4 C5 1.389(3)
C4 H4 0.9500
C5 C6 1.382(3)
C5 H5 0.9500
C6 C7 1.389(2)
C6 H6 0.9500
C7 C8 1.393(2)
C7 H7 0.9500
C8 H8 0.9500
C9 C14 1.394(2)
C9 C10 1.396(2)
C10 C11 1.387(2)
C10 H10 0.9500
C11 C12 1.387(2)
C11 H11 0.9500
C12 C13 1.384(2)
C12 H12 0.9500
C13 C14 1.396(2)
C13 H13 0.9500
C14 H14 0.9500
C15 O1 1.158(2)
C16 O2 1.167(2)
C17 O3 1.162(2)
O3 K101 2.9226(17)
O4 C21 1.403(17)
O4 C18 1.416(14)
O4 K101 2.767(14)
O4A C18 1.411(10)
O4A C21A 1.439(11)
O4A K101 2.693(10)
C18 C19A 1.431(15)
C18 C19 1.550(14)
C18 H18A 0.9900
C18 H18B 0.9900
C19 C20 1.47(3)
C19 H19A 0.9900
C19 H19B 0.9900
C20 C21 1.48(2)
C20 H20A 0.9900
C20 H20B 0.9900
C21 H21A 0.9900
C21 H21B 0.9900
C19A C20A 1.54(2)
C19A H19C 0.9900
C19A H19D 0.9900
C20A C21A 1.403(16)
C20A H20C 0.9900
C20A H20D 0.9900
C21A H21C 0.9900
C21A H21D 0.9900
K101 O106 2.7684(13)
K101 O105 2.7684(12)
K101 O103 2.7995(13)
K101 O102 2.8030(13)
K101 O104 2.8033(12)
K101 O101 2.8351(12)
O101 C101 1.416(2)
O101 C112 1.421(2)
O102 C103 1.417(3)
O102 C102 1.435(2)
O103 C104 1.423(2)
O103 C105 1.426(2)
O104 C106 1.425(2)
O104 C107 1.426(2)
O105 C108 1.423(2)
O105 C109 1.423(2)
O106 C110 1.419(2)
O106 C111 1.420(2)
C101 C102 1.489(3)
C101 H10A 0.9900
C101 H10B 0.9900
C102 H10C 0.9900
C102 H10D 0.9900
C103 C104 1.496(3)
C103 H10E 0.9900
C103 H10F 0.9900
C104 H10G 0.9900
C104 H10H 0.9900
C105 C106 1.498(3)
C105 H10I 0.9900
C105 H10J 0.9900
C106 H10K 0.9900
C106 H10L 0.9900
C107 C108 1.503(2)
C107 H10M 0.9900
C107 H10N 0.9900
C108 H10O 0.9900
C108 H10P 0.9900
C109 C110 1.498(3)
C109 H10Q 0.9900
C109 H10R 0.9900
C110 H11A 0.9900
C110 H11B 0.9900
C111 C112 1.494(3)
C111 H11C 0.9900
C111 H11D 0.9900
C112 H11E 0.9900
C112 H11F 0.9900
